data_4325042
loop_
_publ_author_name
'Dmytro S. Nesterov'
'Volodymyr N. Kokozay'
'Julia Jezierska'
'Oleksiy V. Pavlyuk'
'Roman Bo\<ca'
'Armando J. L. Pombeiro'

_publ_section_title
;
 Heterometallic Cu/Co and Cu/Co/Zn Complexes Bearing Rare Asymmetric
 Tetranuclear Cores: Synthesis, Structures, and Magnetic and Catalytic
 Properties Toward the Peroxidative Oxidation of Cycloalkanes
;
_journal_name_full 'Inorganic Chemistry'
_journal_page_first 4401
_journal_page_last 4411
_journal_paper_doi 10.1021/ic102543m
_journal_volume 50
_journal_year 2011
_chemical_formula_sum 'C18 H40 Cl3 Co Cu N4 O7 Zn2'
_chemical_formula_weight 784.10
_chemical_name_systematic
; 
 ? 
;
_space_group_IT_number 2
_symmetry_cell_setting triclinic
_symmetry_space_group_name_Hall '-P 1'
_symmetry_space_group_name_H-M 'P -1'
_atom_sites_solution_hydrogens geom
_atom_sites_solution_primary direct
_atom_sites_solution_secondary difmap
_audit_creation_method SHELXL-97
_cell_angle_alpha 78.908(4)
_cell_angle_beta 72.683(4)
_cell_angle_gamma 84.576(3)
_cell_formula_units_Z 2
_cell_length_a 10.2011(10)
_cell_length_b 10.6830(10)
_cell_length_c 13.8613(13)
_cell_measurement_reflns_used 8670
_cell_measurement_temperature 150(2)
_cell_measurement_theta_max 27.74
_cell_measurement_theta_min 2.70
_cell_volume 1414.1(2)
_computing_structure_refinement 'SHELXL-97 (Sheldrick, 1997)'
_computing_structure_solution 'SHELXS-97 (Sheldrick, 1990)'
_diffrn_ambient_temperature 150(2)
_diffrn_measured_fraction_theta_full 0.994
_diffrn_measured_fraction_theta_max 0.994
_diffrn_radiation_monochromator graphite
_diffrn_radiation_source 'fine-focus sealed tube'
_diffrn_radiation_type MoK\a
_diffrn_radiation_wavelength 0.71069
_diffrn_reflns_av_R_equivalents 0.0394
_diffrn_reflns_av_sigmaI/netI 0.0343
_diffrn_reflns_limit_h_max 12
_diffrn_reflns_limit_h_min -12
_diffrn_reflns_limit_k_max 12
_diffrn_reflns_limit_k_min -12
_diffrn_reflns_limit_l_max 16
_diffrn_reflns_limit_l_min -16
_diffrn_reflns_number 25357
_diffrn_reflns_theta_full 25.34
_diffrn_reflns_theta_max 25.34
_diffrn_reflns_theta_min 2.70
_exptl_absorpt_coefficient_mu 3.321
_exptl_absorpt_correction_T_max 0.7456
_exptl_absorpt_correction_T_min 0.6599
_exptl_absorpt_correction_type multi-scan
_exptl_absorpt_process_details sadabs
_exptl_crystal_colour blue
_exptl_crystal_density_diffrn 1.842
_exptl_crystal_description block
_exptl_crystal_F_000 798
_exptl_crystal_size_max 0.20
_exptl_crystal_size_mid 0.15
_exptl_crystal_size_min 0.10
_refine_diff_density_max 1.309
_refine_diff_density_min -0.742
_refine_diff_density_rms 0.093
_refine_ls_extinction_method none
_refine_ls_goodness_of_fit_ref 0.975
_refine_ls_hydrogen_treatment none
_refine_ls_matrix_type full
_refine_ls_number_parameters 355
_refine_ls_number_reflns 5145
_refine_ls_number_restraints 0
_refine_ls_restrained_S_all 0.975
_refine_ls_R_factor_all 0.0452
_refine_ls_R_factor_gt 0.0340
_refine_ls_shift/su_max 0.001
_refine_ls_shift/su_mean 0.000
_refine_ls_structure_factor_coef Fsqd
_refine_ls_weighting_details 'calc w=1/[\s^2^(Fo^2^)+(0.0389P)^2^+3.7177P] where P=(Fo^2^+2Fc^2^)/3'
_refine_ls_weighting_scheme calc
_refine_ls_wR_factor_gt 0.0809
_refine_ls_wR_factor_ref 0.0871
_reflns_number_gt 4287
_reflns_number_total 5145
_reflns_threshold_expression >2sigma(I)
_cod_data_source_file ic102543m_si_002_3.cif
_cod_data_source_block nds10
_cod_original_sg_symbol_Hall -p_1
_cod_database_code 4325042

loop_
_symmetry_equiv_pos_as_xyz
'x, y, z'
'-x, -y, -z'

loop_
_atom_site_label
_atom_site_type_symbol
_atom_site_fract_x
_atom_site_fract_y
_atom_site_fract_z
_atom_site_U_iso_or_equiv
_atom_site_adp_type
_atom_site_occupancy
_atom_site_symmetry_multiplicity
_atom_site_calc_flag
_atom_site_refinement_flags
_atom_site_disorder_assembly
_atom_site_disorder_group
C1 C 1.0446(4) 0.3452(4) 0.2872(4) 0.0346(10) Uani 1 1 d . . .
H1A H 1.0917 0.3842 0.2158 0.042 Uiso 1 1 calc R A 1
H1B H 1.1148 0.3010 0.3193 0.042 Uiso 1 1 calc R A 1
C2 C 0.9667(6) 0.4487(5) 0.3473(5) 0.0331(14) Uani 0.822(7) 1 d P B 1
H2A H 0.9415 0.4143 0.4218 0.040 Uiso 0.822(7) 1 calc PR B 1
H2B H 1.0262 0.5219 0.3339 0.040 Uiso 0.822(7) 1 calc PR B 1
C3 C 0.6006(5) 0.5459(4) 0.3633(4) 0.0389(11) Uani 1 1 d . . .
H3A H 0.5226 0.5751 0.4174 0.047 Uiso 1 1 calc R B 1
H3B H 0.6005 0.5994 0.2965 0.047 Uiso 1 1 calc R B 1
C4 C 0.7356(6) 0.5561(5) 0.3863(5) 0.0342(14) Uani 0.822(7) 1 d P B 1
H4A H 0.7568 0.6470 0.3767 0.041 Uiso 0.822(7) 1 calc PR B 1
H4B H 0.7284 0.5167 0.4583 0.041 Uiso 0.822(7) 1 calc PR B 1
C5 C 0.8838(6) 0.5737(5) 0.2103(4) 0.0333(14) Uani 0.822(7) 1 d P B 1
H5A H 0.8003 0.6019 0.1897 0.050 Uiso 0.822(7) 1 calc PR B 1
H5B H 0.9446 0.5242 0.1608 0.050 Uiso 0.822(7) 1 calc PR B 1
H5C H 0.9312 0.6484 0.2123 0.050 Uiso 0.822(7) 1 calc PR B 1
C6 C 0.6538(4) 0.0610(4) 0.3683(3) 0.0267(9) Uani 1 1 d . B .
H6A H 0.6178 0.0698 0.4414 0.032 Uiso 1 1 calc R . .
H6B H 0.7430 0.0123 0.3582 0.032 Uiso 1 1 calc R . .
C7 C 0.5527(4) -0.0065(4) 0.3370(3) 0.0292(9) Uani 1 1 d . . .
H7A H 0.5557 -0.0987 0.3660 0.035 Uiso 1 1 calc R . .
H7B H 0.4585 0.0283 0.3654 0.035 Uiso 1 1 calc R . .
C8 C 0.8299(4) -0.0572(4) 0.1764(4) 0.0315(10) Uani 1 1 d . B .
H8A H 0.8432 -0.0821 0.2456 0.038 Uiso 1 1 calc R . .
H8B H 0.8997 -0.1046 0.1288 0.038 Uiso 1 1 calc R . .
C9 C 0.6867(4) -0.0887(4) 0.1795(4) 0.0338(10) Uani 1 1 d . . .
H9A H 0.6838 -0.0923 0.1093 0.041 Uiso 1 1 calc R . .
H9B H 0.6630 -0.1733 0.2226 0.041 Uiso 1 1 calc R . .
C10 C 0.4554(4) -0.0022(4) 0.2001(4) 0.0359(10) Uani 1 1 d . . .
H10A H 0.3879 0.0626 0.2284 0.054 Uiso 1 1 calc R . .
H10B H 0.4206 -0.0874 0.2315 0.054 Uiso 1 1 calc R . .
H10C H 0.4710 0.0099 0.1257 0.054 Uiso 1 1 calc R . .
C11 C 0.8006(5) 0.3972(4) 0.0471(3) 0.0299(9) Uani 1 1 d . B .
H11A H 0.8862 0.4451 0.0219 0.036 Uiso 1 1 calc R . .
H11B H 0.7212 0.4591 0.0562 0.036 Uiso 1 1 calc R . .
C12 C 0.7957(4) 0.3136(4) -0.0282(3) 0.0311(10) Uani 1 1 d . . .
H12A H 0.7762 0.3675 -0.0893 0.037 Uiso 1 1 calc R . .
H12B H 0.8862 0.2690 -0.0508 0.037 Uiso 1 1 calc R . .
C13 C 0.4842(5) 0.3446(4) 0.0994(3) 0.0334(10) Uani 1 1 d . B .
H13A H 0.5237 0.4302 0.0808 0.040 Uiso 1 1 calc R . .
H13B H 0.3838 0.3558 0.1099 0.040 Uiso 1 1 calc R . .
C14 C 0.5478(4) 0.2684(4) 0.0150(3) 0.0331(10) Uani 1 1 d . . .
H14A H 0.4884 0.1972 0.0219 0.040 Uiso 1 1 calc R . .
H14B H 0.5551 0.3236 -0.0524 0.040 Uiso 1 1 calc R . .
C15 C 0.7286(5) 0.1138(4) -0.0428(3) 0.0359(10) Uani 1 1 d . . .
H15A H 0.8202 0.0790 -0.0404 0.054 Uiso 1 1 calc R . .
H15B H 0.7309 0.1486 -0.1141 0.054 Uiso 1 1 calc R . .
H15C H 0.6626 0.0458 -0.0155 0.054 Uiso 1 1 calc R . .
C16 C 1.1049(4) 0.0028(4) 0.3113(3) 0.0262(9) Uani 1 1 d . B .
H16 H 1.1320 0.0789 0.3247 0.031 Uiso 1 1 calc R . .
C17 C 1.0639(6) -0.2224(4) 0.3651(4) 0.0443(12) Uani 1 1 d . . .
H17A H 1.1376 -0.2885 0.3635 0.066 Uiso 1 1 calc R . .
H17B H 1.0384 -0.2099 0.3009 0.066 Uiso 1 1 calc R . .
H17C H 0.9837 -0.2491 0.4230 0.066 Uiso 1 1 calc R . .
C18 C 1.1631(5) -0.1074(4) 0.4635(3) 0.0415(11) Uani 1 1 d . . .
H18A H 1.0914 -0.1365 0.5271 0.062 Uiso 1 1 calc R . .
H18B H 1.1896 -0.0219 0.4643 0.062 Uiso 1 1 calc R . .
H18C H 1.2434 -0.1666 0.4581 0.062 Uiso 1 1 calc R . .
N1 N 0.8452(3) 0.4904(3) 0.3168(3) 0.0258(7) Uani 1 1 d . . .
N2 N 0.5860(3) 0.0103(3) 0.2223(2) 0.0236(7) Uani 1 1 d . . .
N3 N 0.6865(3) 0.2167(3) 0.0198(2) 0.0228(7) Uani 1 1 d . . .
N4 N 1.1111(3) -0.1034(3) 0.3766(2) 0.0262(7) Uani 1 1 d . . .
O1 O 0.9479(3) 0.2557(2) 0.2876(2) 0.0228(6) Uani 1 1 d . B .
O2 O 0.5887(3) 0.4147(3) 0.3604(2) 0.0296(6) Uani 1 1 d . B .
O3 O 0.6702(3) 0.1819(2) 0.30530(18) 0.0219(6) Uani 1 1 d . . .
O4 O 0.7963(3) 0.3153(2) 0.14097(18) 0.0221(6) Uani 1 1 d . . .
O5 O 0.8444(3) 0.0773(2) 0.1424(2) 0.0235(6) Uani 1 1 d . . .
O6 O 0.5120(3) 0.2774(2) 0.19126(19) 0.0245(6) Uani 1 1 d . . .
O7 O 1.0667(3) 0.0101(3) 0.2346(2) 0.0307(7) Uani 1 1 d . . .
Cl1 Cl 0.32859(13) 0.54108(12) 0.26954(10) 0.0483(3) Uani 1 1 d . . .
Cl2 Cl 0.30031(11) 0.22104(10) 0.44442(8) 0.0365(3) Uani 1 1 d . . .
Cl3 Cl 1.15712(11) 0.25385(10) 0.03115(8) 0.0342(2) Uani 1 1 d . . .
Co4 Co 0.67943(5) 0.17867(4) 0.16826(4) 0.01642(12) Uani 1 1 d . B .
Cu Cu 0.76391(5) 0.33119(4) 0.31002(3) 0.01892(12) Uani 1 1 d . B .
Zn1 Zn 0.98145(4) 0.17831(4) 0.16377(3) 0.02053(12) Uani 1 1 d . B .
Zn2 Zn 0.44405(5) 0.35501(4) 0.31688(3) 0.02435(12) Uani 1 1 d . B .
C5' C 0.845(3) 0.4763(19) 0.4406(16) 0.028(6) Uani 0.178(7) 1 d P B 2
H52A H 0.9062 0.4044 0.4569 0.041 Uiso 0.178(7) 1 calc PR B 2
H52B H 0.7512 0.4611 0.4855 0.041 Uiso 0.178(7) 1 calc PR B 2
H52C H 0.8764 0.5551 0.4510 0.041 Uiso 0.178(7) 1 calc PR B 2
C2' C 0.986(2) 0.479(2) 0.266(2) 0.029(6) Uani 0.178(7) 1 d P B 2
H2B1 H 1.0367 0.5377 0.2879 0.035 Uiso 0.178(7) 1 calc PR B 2
H2B2 H 1.0007 0.5045 0.1911 0.035 Uiso 0.178(7) 1 calc PR B 2
C4' C 0.762(3) 0.585(2) 0.301(3) 0.043(9) Uani 0.178(7) 1 d P B 2
H4B1 H 0.7720 0.6081 0.2263 0.052 Uiso 0.178(7) 1 calc PR B 2
H4B2 H 0.7846 0.6596 0.3244 0.052 Uiso 0.178(7) 1 calc PR B 2

loop_
_atom_site_aniso_label
_atom_site_aniso_U_11
_atom_site_aniso_U_22
_atom_site_aniso_U_33
_atom_site_aniso_U_23
_atom_site_aniso_U_13
_atom_site_aniso_U_12
C1 0.029(2) 0.031(2) 0.056(3) -0.018(2) -0.025(2) 0.0017(19)
C2 0.040(3) 0.029(3) 0.042(4) -0.012(3) -0.023(3) -0.005(2)
C3 0.035(3) 0.026(2) 0.058(3) -0.020(2) -0.009(2) 0.0017(19)
C4 0.040(3) 0.032(3) 0.034(3) -0.017(3) -0.004(3) -0.010(2)
C5 0.048(4) 0.023(3) 0.028(3) 0.002(2) -0.012(2) -0.011(2)
C6 0.039(2) 0.019(2) 0.023(2) 0.0051(16) -0.0131(18) -0.0085(18)
C7 0.037(2) 0.023(2) 0.026(2) 0.0006(17) -0.0077(18) -0.0121(18)
C8 0.029(2) 0.016(2) 0.048(3) -0.0051(19) -0.011(2) -0.0002(17)
C9 0.034(2) 0.024(2) 0.045(3) -0.012(2) -0.009(2) -0.0046(19)
C10 0.029(2) 0.041(3) 0.041(2) -0.007(2) -0.012(2) -0.013(2)
C11 0.043(3) 0.023(2) 0.025(2) 0.0078(17) -0.0146(19) -0.0119(19)
C12 0.038(3) 0.037(2) 0.0169(19) 0.0029(18) -0.0076(18) -0.010(2)
C13 0.033(2) 0.041(3) 0.026(2) 0.0015(19) -0.0151(19) 0.008(2)
C14 0.027(2) 0.048(3) 0.025(2) -0.0024(19) -0.0125(18) 0.004(2)
C15 0.040(3) 0.044(3) 0.026(2) -0.016(2) -0.0060(19) -0.004(2)
C16 0.026(2) 0.020(2) 0.032(2) -0.0037(18) -0.0082(18) 0.0004(17)
C17 0.064(3) 0.022(2) 0.054(3) -0.003(2) -0.030(3) -0.005(2)
C18 0.059(3) 0.033(3) 0.038(3) 0.003(2) -0.026(2) -0.005(2)
N1 0.0257(19) 0.0182(17) 0.0332(18) -0.0087(14) -0.0051(15) -0.0025(14)
N2 0.0237(18) 0.0226(17) 0.0266(17) -0.0043(14) -0.0090(14) -0.0046(14)
N3 0.0244(18) 0.0275(18) 0.0192(16) -0.0048(14) -0.0089(13) -0.0038(14)
N4 0.0284(19) 0.0218(18) 0.0287(18) -0.0009(15) -0.0100(15) -0.0035(14)
O1 0.0255(15) 0.0186(14) 0.0292(14) -0.0060(11) -0.0143(12) -0.0007(11)
O2 0.0277(16) 0.0252(15) 0.0391(16) -0.0144(13) -0.0087(13) -0.0015(12)
O3 0.0330(15) 0.0171(13) 0.0186(13) 0.0011(11) -0.0123(11) -0.0076(11)
O4 0.0289(15) 0.0208(14) 0.0186(13) -0.0016(11) -0.0098(11) -0.0051(11)
O5 0.0205(14) 0.0190(14) 0.0333(15) -0.0085(12) -0.0088(12) -0.0003(11)
O6 0.0256(15) 0.0275(15) 0.0225(13) -0.0058(12) -0.0111(11) 0.0062(12)
O7 0.0418(18) 0.0235(15) 0.0297(15) -0.0061(12) -0.0170(14) 0.0090(13)
Cl1 0.0443(7) 0.0455(7) 0.0535(7) -0.0041(6) -0.0180(6) 0.0095(6)
Cl2 0.0377(6) 0.0332(6) 0.0333(6) -0.0044(5) -0.0015(5) -0.0059(5)
Cl3 0.0315(6) 0.0358(6) 0.0315(5) -0.0039(5) -0.0016(4) -0.0104(5)
Co4 0.0181(3) 0.0161(3) 0.0165(2) -0.0029(2) -0.0067(2) -0.0021(2)
Cu 0.0233(3) 0.0147(2) 0.0201(2) -0.00366(18) -0.00686(19) -0.00396(18)
Zn1 0.0205(2) 0.0197(2) 0.0228(2) -0.00362(18) -0.00771(18) -0.00251(18)
Zn2 0.0244(3) 0.0253(3) 0.0230(2) -0.00595(19) -0.00519(19) -0.00058(19)
C5' 0.052(16) 0.009(11) 0.020(11) -0.006(9) -0.001(10) -0.011(10)
C2' 0.035(14) 0.021(12) 0.036(15) 0.005(10) -0.016(11) -0.022(10)
C4' 0.033(16) 0.018(13) 0.09(3) -0.022(15) -0.037(17) 0.009(11)

loop_
_atom_type_symbol
_atom_type_description
_atom_type_scat_dispersion_real
_atom_type_scat_dispersion_imag
_atom_type_scat_source
C C 0.0033 0.0016 'International Tables Vol C Tables 4.2.6.8 and 6.1.1.4'
H H 0.0000 0.0000 'International Tables Vol C Tables 4.2.6.8 and 6.1.1.4'
N N 0.0061 0.0033 'International Tables Vol C Tables 4.2.6.8 and 6.1.1.4'
O O 0.0106 0.0060 'International Tables Vol C Tables 4.2.6.8 and 6.1.1.4'
Cl Cl 0.1484 0.1585 'International Tables Vol C Tables 4.2.6.8 and 6.1.1.4'
Co Co 0.3494 0.9721 'International Tables Vol C Tables 4.2.6.8 and 6.1.1.4'
Cu Cu 0.3201 1.2651 'International Tables Vol C Tables 4.2.6.8 and 6.1.1.4'
Zn Zn 0.2839 1.4301 'International Tables Vol C Tables 4.2.6.8 and 6.1.1.4'

loop_
_geom_angle_atom_site_label_1
_geom_angle_atom_site_label_2
_geom_angle_atom_site_label_3
_geom_angle
O1 C1 C2' 109.5(8)
O1 C1 C2 108.5(4)
O1 C1 H1A 110.0
C2' C1 H1A 71.2
C2 C1 H1A 110.0
O1 C1 H1B 110.0
C2' C1 H1B 137.7
C2 C1 H1B 110.0
H1A C1 H1B 108.4
N1 C2 C1 109.6(4)
N1 C2 H2A 109.7
C1 C2 H2A 109.7
N1 C2 H2B 109.7
C1 C2 H2B 109.7
H2A C2 H2B 108.2
O2 C3 C4 106.9(4)
O2 C3 C4' 107.8(9)
O2 C3 H3A 110.3
C4 C3 H3A 110.3
C4' C3 H3A 138.3
O2 C3 H3B 110.3
C4 C3 H3B 110.3
C4' C3 H3B 72.2
H3A C3 H3B 108.6
N1 C4 C3 109.0(4)
N1 C4 H4A 109.9
C3 C4 H4A 109.9
N1 C4 H4B 109.9
C3 C4 H4B 109.9
H4A C4 H4B 108.3
N1 C5 H5A 109.5
N1 C5 H5B 109.5
H5A C5 H5B 109.5
N1 C5 H5C 109.5
H5A C5 H5C 109.5
H5B C5 H5C 109.5
O3 C6 C7 106.4(3)
O3 C6 H6A 110.4
C7 C6 H6A 110.4
O3 C6 H6B 110.4
C7 C6 H6B 110.4
H6A C6 H6B 108.6
N2 C7 C6 111.0(3)
N2 C7 H7A 109.4
C6 C7 H7A 109.4
N2 C7 H7B 109.4
C6 C7 H7B 109.4
H7A C7 H7B 108.0
O5 C8 C9 108.1(3)
O5 C8 H8A 110.1
C9 C8 H8A 110.1
O5 C8 H8B 110.1
C9 C8 H8B 110.1
H8A C8 H8B 108.4
N2 C9 C8 109.6(3)
N2 C9 H9A 109.7
C8 C9 H9A 109.7
N2 C9 H9B 109.7
C8 C9 H9B 109.7
H9A C9 H9B 108.2
N2 C10 H10A 109.5
N2 C10 H10B 109.5
H10A C10 H10B 109.5
N2 C10 H10C 109.5
H10A C10 H10C 109.5
H10B C10 H10C 109.5
O4 C11 C12 106.9(3)
O4 C11 H11A 110.3
C12 C11 H11A 110.3
O4 C11 H11B 110.3
C12 C11 H11B 110.3
H11A C11 H11B 108.6
N3 C12 C11 111.0(3)
N3 C12 H12A 109.4
C11 C12 H12A 109.4
N3 C12 H12B 109.4
C11 C12 H12B 109.4
H12A C12 H12B 108.0
O6 C13 C14 108.4(3)
O6 C13 H13A 110.0
C14 C13 H13A 110.0
O6 C13 H13B 110.0
C14 C13 H13B 110.0
H13A C13 H13B 108.4
N3 C14 C13 110.4(3)
N3 C14 H14A 109.6
C13 C14 H14A 109.6
N3 C14 H14B 109.6
C13 C14 H14B 109.6
H14A C14 H14B 108.1
N3 C15 H15A 109.5
N3 C15 H15B 109.5
H15A C15 H15B 109.5
N3 C15 H15C 109.5
H15A C15 H15C 109.5
H15B C15 H15C 109.5
O7 C16 N4 124.5(4)
O7 C16 H16 117.7
N4 C16 H16 117.7
N4 C17 H17A 109.5
N4 C17 H17B 109.5
H17A C17 H17B 109.5
N4 C17 H17C 109.5
H17A C17 H17C 109.5
H17B C17 H17C 109.5
N4 C18 H18A 109.5
N4 C18 H18B 109.5
H18A C18 H18B 109.5
N4 C18 H18C 109.5
H18A C18 H18C 109.5
H18B C18 H18C 109.5
C4' N1 C2' 127.1(18)
C4' N1 C2 146.2(11)
C4' N1 C4 47.6(16)
C2' N1 C4 147.5(9)
C2 N1 C4 117.7(4)
C4' N1 C5 63.4(16)
C2' N1 C5 67.8(10)
C2 N1 C5 109.8(4)
C4 N1 C5 109.2(4)
C4' N1 C5' 106.3(18)
C2' N1 C5' 102.2(13)
C2 N1 C5' 59.1(9)
C4 N1 C5' 61.0(9)
C5 N1 C5' 145.5(7)
C4' N1 Cu 108.2(11)
C2' N1 Cu 106.0(9)
C2 N1 Cu 105.1(3)
C4 N1 Cu 105.3(3)
C5 N1 Cu 109.5(3)
C5' N1 Cu 105.0(7)
C10 N2 C9 108.8(3)
C10 N2 C7 106.1(3)
C9 N2 C7 112.2(3)
C10 N2 Co4 117.9(3)
C9 N2 Co4 106.5(2)
C7 N2 Co4 105.5(2)
C14 N3 C15 108.7(3)
C14 N3 C12 112.8(3)
C15 N3 C12 104.6(3)
C14 N3 Co4 106.6(2)
C15 N3 Co4 119.6(3)
C12 N3 Co4 104.6(2)
C16 N4 C18 122.1(3)
C16 N4 C17 121.2(3)
C18 N4 C17 116.8(3)
C1 O1 Cu 111.7(2)
C1 O1 Zn1 117.5(2)
Cu O1 Zn1 105.15(11)
C3 O2 Cu 112.2(2)
C3 O2 Zn2 122.8(3)
Cu O2 Zn2 112.90(13)
C6 O3 Co4 113.5(2)
C6 O3 Cu 131.0(2)
Co4 O3 Cu 109.04(12)
C11 O4 Co4 112.8(2)
C11 O4 Cu 138.3(2)
Co4 O4 Cu 96.03(10)
C11 O4 Zn1 122.3(2)
Co4 O4 Zn1 92.43(10)
Cu O4 Zn1 83.81(8)
C8 O5 Co4 115.8(2)
C8 O5 Zn1 125.3(2)
Co4 O5 Zn1 105.10(12)
C13 O6 Co4 113.9(2)
C13 O6 Zn2 118.3(2)
Co4 O6 Zn2 119.72(12)
C16 O7 Zn1 124.3(3)
O3 Co4 O4 83.10(10)
O3 Co4 O5 94.82(11)
O4 Co4 O5 84.64(11)
O3 Co4 O6 86.77(11)
O4 Co4 O6 96.70(11)
O5 Co4 O6 178.04(11)
O3 Co4 N3 167.47(12)
O4 Co4 N3 87.45(12)
O5 Co4 N3 92.45(12)
O6 Co4 N3 86.20(12)
O3 Co4 N2 86.18(11)
O4 Co4 N2 164.41(12)
O5 Co4 N2 85.02(12)
O6 Co4 N2 93.95(12)
N3 Co4 N2 104.63(13)
O3 Co4 Zn1 76.52(8)
O4 Co4 Zn1 49.68(8)
O5 Co4 Zn1 38.28(7)
O6 Co4 Zn1 143.48(8)
N3 Co4 Zn1 103.45(9)
N2 Co4 Zn1 116.62(9)
O2 Cu O1 166.65(11)
O2 Cu O3 89.40(11)
O1 Cu O3 98.22(11)
O2 Cu N1 86.23(12)
O1 Cu N1 86.23(12)
O3 Cu N1 175.55(12)
O2 Cu O4 108.92(11)
O1 Cu O4 84.01(10)
O3 Cu O4 71.17(9)
N1 Cu O4 109.53(12)
O2 Cu Zn1 155.43(8)
O1 Cu Zn1 37.87(7)
O3 Cu Zn1 74.66(8)
N1 Cu Zn1 109.20(10)
O4 Cu Zn1 48.55(7)
O5 Zn1 O1 122.52(11)
O5 Zn1 O7 90.07(11)
O1 Zn1 O7 90.88(10)
O5 Zn1 Cl3 119.78(8)
O1 Zn1 Cl3 115.73(8)
O7 Zn1 Cl3 103.44(9)
O5 Zn1 O4 71.81(10)
O1 Zn1 O4 82.28(9)
O7 Zn1 O4 152.49(10)
Cl3 Zn1 O4 103.53(7)
O5 Zn1 Co4 36.61(7)
O1 Zn1 Co4 96.13(8)
O7 Zn1 Co4 117.62(8)
Cl3 Zn1 Co4 127.26(3)
O4 Zn1 Co4 37.88(6)
O5 Zn1 Cu 93.88(8)
O1 Zn1 Cu 36.98(7)
O7 Zn1 Cu 116.01(8)
Cl3 Zn1 Cu 127.83(3)
O4 Zn1 Cu 47.64(6)
Co4 Zn1 Cu 60.928(15)
O2 Zn2 O6 114.15(11)
O2 Zn2 Cl2 112.93(9)
O6 Zn2 Cl2 110.24(8)
O2 Zn2 Cl1 103.01(9)
O6 Zn2 Cl1 105.08(8)
Cl2 Zn2 Cl1 110.90(5)
N1 C5' H52A 109.5
N1 C5' H52B 109.5
H52A C5' H52B 109.5
N1 C5' H52C 109.5
H52A C5' H52C 109.5
H52B C5' H52C 109.5
N1 C2' C1 112.6(14)
N1 C2' H2B1 109.1
C1 C2' H2B1 109.1
N1 C2' H2B2 109.1
C1 C2' H2B2 109.1
H2B1 C2' H2B2 107.8
N1 C4' C3 110(2)
N1 C4' H4B1 109.6
C3 C4' H4B1 109.6
N1 C4' H4B2 109.6
C3 C4' H4B2 109.6
H4B1 C4' H4B2 108.1

loop_
_geom_bond_atom_site_label_1
_geom_bond_atom_site_label_2
_geom_bond_distance
C1 O1 1.436(5)
C1 C2' 1.50(2)
C1 C2 1.530(7)
C1 H1A 0.9900
C1 H1B 0.9900
C2 N1 1.432(6)
C2 H2A 0.9900
C2 H2B 0.9900
C3 O2 1.428(5)
C3 C4 1.521(7)
C3 C4' 1.67(3)
C3 H3A 0.9900
C3 H3B 0.9900
C4 N1 1.463(6)
C4 H4A 0.9900
C4 H4B 0.9900
C5 N1 1.530(6)
C5 H5A 0.9800
C5 H5B 0.9800
C5 H5C 0.9800
C6 O3 1.406(4)
C6 C7 1.516(5)
C6 H6A 0.9900
C6 H6B 0.9900
C7 N2 1.502(5)
C7 H7A 0.9900
C7 H7B 0.9900
C8 O5 1.430(5)
C8 C9 1.516(6)
C8 H8A 0.9900
C8 H8B 0.9900
C9 N2 1.484(5)
C9 H9A 0.9900
C9 H9B 0.9900
C10 N2 1.477(5)
C10 H10A 0.9800
C10 H10B 0.9800
C10 H10C 0.9800
C11 O4 1.412(4)
C11 C12 1.512(5)
C11 H11A 0.9900
C11 H11B 0.9900
C12 N3 1.505(5)
C12 H12A 0.9900
C12 H12B 0.9900
C13 O6 1.428(5)
C13 C14 1.507(6)
C13 H13A 0.9900
C13 H13B 0.9900
C14 N3 1.485(5)
C14 H14A 0.9900
C14 H14B 0.9900
C15 N3 1.484(5)
C15 H15A 0.9800
C15 H15B 0.9800
C15 H15C 0.9800
C16 O7 1.223(5)
C16 N4 1.317(5)
C16 H16 0.9500
C17 N4 1.454(5)
C17 H17A 0.9800
C17 H17B 0.9800
C17 H17C 0.9800
C18 N4 1.446(5)
C18 H18A 0.9800
C18 H18B 0.9800
C18 H18C 0.9800
N1 C4' 1.28(2)
N1 C2' 1.41(2)
N1 C5' 1.69(2)
N1 Cu 1.990(3)
N2 Co4 2.021(3)
N3 Co4 2.000(3)
O1 Cu 1.932(3)
O1 Zn1 1.972(2)
O2 Cu 1.917(3)
O2 Zn2 1.951(3)
O3 Co4 1.880(2)
O3 Cu 1.957(2)
O4 Co4 1.882(2)
O4 Cu 2.304(2)
O4 Zn1 2.337(3)
O5 Co4 1.892(3)
O5 Zn1 1.965(2)
O6 Co4 1.896(3)
O6 Zn2 1.982(3)
O7 Zn1 2.117(3)
Cl1 Zn2 2.2988(13)
Cl2 Zn2 2.2812(12)
Cl3 Zn1 2.2323(11)
Co4 Zn1 3.0627(7)
Cu Zn1 3.1004(6)
C5' H52A 0.9800
C5' H52B 0.9800
C5' H52C 0.9800
C2' H2B1 0.9900
C2' H2B2 0.9900
C4' H4B1 0.9900
C4' H4B2 0.9900
